data_4103348
loop_
_publ_author_name
'Kyoungmoo Koh'
'Antek G. Wong-Foy'
'Adam J. Matzger'

_publ_section_title
;
 Coordination Copolymerization Mediated by Zn4O(CO2R)6 Metal Clusters: a
 Balancing Act between Statistics and Geometry
;
_journal_name_full 'Journal of the American Chemical Society'
_journal_page_first 15005
_journal_page_last 15010
_journal_paper_doi 10.1021/ja1065009
_journal_volume 132
_journal_year 2010
_chemical_formula_moiety 'C33 H18 N O13 Zn4'
_chemical_formula_sum 'C33 H18 N O13 Zn4'
_chemical_formula_weight 897.96
_chemical_name_common UMCM-4
_chemical_name_systematic
; 
 ? 
;
_space_group_IT_number 62
_symmetry_cell_setting orthorhombic
_symmetry_Int_Tables_number 62
_symmetry_space_group_name_Hall '-P 2ac 2n'
_symmetry_space_group_name_H-M 'P n m a'
_atom_sites_solution_hydrogens geom
_atom_sites_solution_primary direct
_atom_sites_solution_secondary difmap
_audit_creation_method SHELXL-97
_cell_angle_alpha 90.00
_cell_angle_beta 90.00
_cell_angle_gamma 90.00
_cell_formula_units_Z 8
_cell_length_a 25.0572(5)
_cell_length_b 25.4805(5)
_cell_length_c 32.9266(6)
_cell_measurement_reflns_used 28933
_cell_measurement_temperature 95(2)
_cell_measurement_theta_max 50.43
_cell_measurement_theta_min 6.59
_cell_volume 21022.6(7)
_computing_cell_refinement FS-Process
_computing_data_collection 'CrystalClear (Version 4.0)'
_computing_data_reduction 'CrystalClear (Version 4.0) '
_computing_molecular_graphics 'CrystalStructure 4.0 (Rigaku, 2009)'
_computing_structure_refinement 'SHELXL-97 (Sheldrick, 1997)'
_computing_structure_solution 'SIR92 (Altomare, et al., 1994)'
_diffrn_ambient_temperature 95(2)
_diffrn_detector_area_resol_mean 10.00
_diffrn_measured_fraction_theta_full 0.993
_diffrn_measured_fraction_theta_max 0.993
_diffrn_measurement_device_type 'Rigaku R-AXIS RAPID imaging plate'
_diffrn_measurement_method \w
_diffrn_radiation_monochromator graphite
_diffrn_radiation_source 'fine-focus sealed tube'
_diffrn_radiation_type CuK\a
_diffrn_radiation_wavelength 1.54187
_diffrn_reflns_av_R_equivalents 0.0809
_diffrn_reflns_av_sigmaI/netI 0.0871
_diffrn_reflns_limit_h_max 24
_diffrn_reflns_limit_h_min -24
_diffrn_reflns_limit_k_max 25
_diffrn_reflns_limit_k_min -23
_diffrn_reflns_limit_l_max 32
_diffrn_reflns_limit_l_min -24
_diffrn_reflns_number 57266
_diffrn_reflns_theta_full 50.47
_diffrn_reflns_theta_max 50.47
_diffrn_reflns_theta_min 6.59
_diffrn_standards_number 0
_exptl_absorpt_coefficient_mu 1.228
_exptl_absorpt_correction_T_max 0.782
_exptl_absorpt_correction_T_min 0.439
_exptl_absorpt_correction_type multi-scan
_exptl_absorpt_process_details
;  
  Higashi, T. (1995). Program for Absorption Correction.
  Rigaku Corporation, Tokyo, Japan. 
;
_exptl_crystal_colour clear
_exptl_crystal_density_diffrn 0.567
_exptl_crystal_density_method 'not measured'
_exptl_crystal_description 'hexagon plate'
_exptl_crystal_F_000 3576
_exptl_crystal_size_max 0.25
_exptl_crystal_size_mid 0.14
_exptl_crystal_size_min 0.06
_platon_squeeze_details
;
;
_refine_diff_density_max 0.358
_refine_diff_density_min -0.310
_refine_diff_density_rms 0.048
_refine_ls_extinction_method none
_refine_ls_goodness_of_fit_ref 0.949
_refine_ls_hydrogen_treatment riding
_refine_ls_matrix_type full
_refine_ls_number_parameters 460
_refine_ls_number_reflns 11262
_refine_ls_number_restraints 0
_refine_ls_restrained_S_all 0.949
_refine_ls_R_factor_all 0.1010
_refine_ls_R_factor_gt 0.0552
_refine_ls_shift/su_max 0.001
_refine_ls_shift/su_mean 0.000
_refine_ls_structure_factor_coef Fsqd
_refine_ls_weighting_details 'calc w=1/[\s^2^(Fo^2^)+(0.0763P)^2^+0.0000P] where P=(Fo^2^+2Fc^2^)/3'
_refine_ls_weighting_scheme calc
_refine_ls_wR_factor_gt 0.1441
_refine_ls_wR_factor_ref 0.1571
_reflns_number_gt 6124
_reflns_number_total 11262
_reflns_threshold_expression F^2^>2sigma(I)
_cod_data_source_file ja1065009_si_003.cif
_cod_data_source_block UMCM-4
_cod_original_cell_volume 21022.7(7)
_cod_database_code 4103348

loop_
_symmetry_equiv_pos_as_xyz
'x, y, z'
'-x+1/2, y+1/2, z+1/2'
'x, -y+1/2, z'
'-x+1/2, -y, z+1/2'
'-x, -y, -z'
'x-1/2, -y-1/2, -z-1/2'
'-x, y-1/2, -z'
'x-1/2, y, -z-1/2'

loop_
_atom_site_label
_atom_site_type_symbol
_atom_site_fract_x
_atom_site_fract_y
_atom_site_fract_z
_atom_site_U_iso_or_equiv
_atom_site_adp_type
_atom_site_occupancy
_atom_site_symmetry_multiplicity
_atom_site_calc_flag
_atom_site_refinement_flags
Zn1 Zn 0.71235(2) 0.46009(3) 0.460923(19) 0.0813(3) Uani 1 1 d .
Zn2 Zn 0.66773(2) 0.53794(3) 0.393798(19) 0.0787(3) Uani 1 1 d .
Zn3 Zn 0.75764(2) 0.45701(3) 0.36953(2) 0.0800(3) Uani 1 1 d .
Zn4 Zn 0.78494(3) 0.55076(3) 0.42756(2) 0.0918(3) Uani 1 1 d .
O1 O 0.73032(9) 0.50132(12) 0.41282(7) 0.0696(9) Uani 1 1 d .
O2 O 0.64888(13) 0.51606(15) 0.33972(10) 0.0968(13) Uani 1 1 d .
O3 O 0.71843(13) 0.46573(14) 0.31927(9) 0.0902(12) Uani 1 1 d .
O4 O 0.75104(15) 0.38440(15) 0.38592(12) 0.1061(14) Uani 1 1 d .
O5 O 0.72168(14) 0.38579(15) 0.45079(12) 0.0964(13) Uani 1 1 d .
O6 O 0.63844(14) 0.47027(15) 0.47620(11) 0.0988(13) Uani 1 1 d .
O7 O 0.60580(13) 0.52454(16) 0.42767(12) 0.0967(13) Uani 1 1 d .
O8 O 0.67650(17) 0.61524(15) 0.39213(11) 0.1179(14) Uani 1 1 d .
O9 O 0.7642(2) 0.61594(19) 0.41237(15) 0.1649(19) Uani 1 1 d .
O10 O 0.80484(16) 0.54258(17) 0.48268(12) 0.1193(16) Uani 1 1 d .
O11 O 0.75418(14) 0.47752(17) 0.50806(11) 0.0995(14) Uani 1 1 d .
O12 O 0.85028(15) 0.53620(18) 0.39976(13) 0.1146(17) Uani 1 1 d .
O13 O 0.83267(13) 0.46705(15) 0.35790(10) 0.0932(13) Uani 1 1 d .
N1 N 0.5856(2) 0.4794(3) 0.15501(17) 0.158(3) Uani 1 1 d .
C1 C 0.7362(2) 0.3626(3) 0.4180(2) 0.0880(19) Uani 1 1 d .
C2 C 0.7374(2) 0.3052(3) 0.41753(19) 0.098(2) Uani 1 1 d .
C3 C 0.7516(3) 0.2765(2) 0.38370(19) 0.142(3) Uani 1 1 d .
H3 H 0.7616 0.2946 0.3597 0.171 Uiso 1 1 calc R
C4 C 0.7207(2) 0.27655(17) 0.45135(19) 0.103(2) Uani 1 1 d .
H4 H 0.7091 0.2948 0.4749 0.123 Uiso 1 1 calc R
C5 C 0.6018(3) 0.4982(3) 0.4590(2) 0.096(2) Uani 1 1 d .
C6 C 0.5480(2) 0.4995(3) 0.4802(2) 0.0950(18) Uani 1 1 d .
C7 C 0.5077(3) 0.5281(2) 0.46337(16) 0.112(2) Uani 1 1 d .
H7 H 0.5132 0.5468 0.4388 0.134 Uiso 1 1 calc R
C8 C 0.4585(2) 0.5295(2) 0.4828(2) 0.112(2) Uani 1 1 d .
H8 H 0.4298 0.5492 0.4718 0.134 Uiso 1 1 calc R
C9 C 0.7182(3) 0.6436(5) 0.3997(2) 0.162(4) Uani 1 1 d .
C10 C 0.7146(4) 0.6988(3) 0.3978(3) 0.160(4) Uani 1 1 d .
C11 C 0.6693(3) 0.7238(2) 0.3891(2) 0.153(3) Uani 1 1 d .
H11 H 0.6377 0.7047 0.3831 0.184 Uiso 1 1 calc R
C12 C 0.7636(3) 0.7239(2) 0.4021(3) 0.256(5) Uani 1 1 d .
H12 H 0.7957 0.7045 0.4050 0.307 Uiso 1 1 calc R
C13 C 0.6745(2) 0.4893(3) 0.31338(19) 0.0850(18) Uani 1 1 d .
C14 C 0.6530(2) 0.4849(3) 0.27118(19) 0.0907(18) Uani 1 1 d .
C15 C 0.6040(2) 0.5119(2) 0.2625(2) 0.115(2) Uani 1 1 d .
H15 H 0.5868 0.5317 0.2831 0.138 Uiso 1 1 calc R
C16 C 0.5815(2) 0.5091(3) 0.2237(2) 0.136(3) Uani 1 1 d .
H16 H 0.5486 0.5259 0.2178 0.163 Uiso 1 1 calc R
C17 C 0.6093(3) 0.4803(3) 0.1933(2) 0.137(3) Uani 1 1 d .
C18 C 0.6570(2) 0.4553(3) 0.2020(2) 0.130(3) Uani 1 1 d .
H18 H 0.6754 0.4367 0.1812 0.156 Uiso 1 1 calc R
C19 C 0.6778(2) 0.4574(2) 0.2406(2) 0.114(2) Uani 1 1 d .
H19 H 0.7101 0.4393 0.2463 0.136 Uiso 1 1 calc R
C20 C 0.5307(3) 0.4856(4) 0.1492(2) 0.141(3) Uani 1 1 d .
C21 C 0.5127(3) 0.5220(3) 0.12083(19) 0.134(3) Uani 1 1 d .
H21 H 0.5372 0.5432 0.1062 0.161 Uiso 1 1 calc R
C22 C 0.4571(3) 0.5268(2) 0.11422(16) 0.112(2) Uani 1 1 d .
H22 H 0.4440 0.5518 0.0953 0.134 Uiso 1 1 calc R
C23 C 0.4220(2) 0.4951(3) 0.1353(2) 0.104(2) Uani 1 1 d .
C24 C 0.4414(3) 0.4583(3) 0.16464(17) 0.116(2) Uani 1 1 d .
H24 H 0.4173 0.4370 0.1796 0.140 Uiso 1 1 calc R
C25 C 0.4959(3) 0.4544(3) 0.17078(17) 0.134(3) Uani 1 1 d .
H25 H 0.5094 0.4300 0.1900 0.160 Uiso 1 1 calc R
C26 C 0.8633(2) 0.5016(3) 0.37567(19) 0.096(2) Uani 1 1 d .
C27 C 0.6178(3) 0.4789(4) 0.1202(3) 0.141(3) Uani 1 1 d .
C28 C 0.6618(3) 0.5121(3) 0.12020(17) 0.136(3) Uani 1 1 d .
H28 H 0.6712 0.5320 0.1435 0.164 Uiso 1 1 calc R
C29 C 0.6932(2) 0.5150(3) 0.0825(2) 0.112(2) Uani 1 1 d .
H29 H 0.7229 0.5380 0.0809 0.135 Uiso 1 1 calc R
C30 C 0.6792(2) 0.4841(3) 0.0493(2) 0.0985(19) Uani 1 1 d .
C31 C 0.6363(3) 0.4514(3) 0.05216(19) 0.125(2) Uani 1 1 d .
H31 H 0.6273 0.4295 0.0299 0.150 Uiso 1 1 calc R
C32 C 0.6043(2) 0.4497(3) 0.0885(2) 0.136(3) Uani 1 1 d .
H32 H 0.5737 0.4278 0.0898 0.163 Uiso 1 1 calc R
C33 C 0.7911(3) 0.5113(3) 0.5111(2) 0.109(3) Uani 1 1 d .

loop_
_atom_site_aniso_label
_atom_site_aniso_U_11
_atom_site_aniso_U_22
_atom_site_aniso_U_33
_atom_site_aniso_U_23
_atom_site_aniso_U_13
_atom_site_aniso_U_12
Zn1 0.0520(5) 0.1247(7) 0.0672(5) -0.0030(4) 0.0046(4) 0.0046(4)
Zn2 0.0505(5) 0.1139(7) 0.0717(6) 0.0013(4) 0.0038(4) 0.0017(4)
Zn3 0.0502(5) 0.1276(7) 0.0621(5) 0.0040(4) 0.0014(4) 0.0034(4)
Zn4 0.0582(5) 0.1403(8) 0.0770(6) -0.0034(5) -0.0014(4) -0.0060(5)
O1 0.0369(18) 0.115(3) 0.057(2) -0.0095(19) 0.0078(17) 0.0025(17)
O2 0.070(3) 0.156(3) 0.064(3) -0.016(2) -0.005(2) 0.014(2)
O3 0.046(2) 0.167(4) 0.058(2) 0.005(2) -0.014(2) 0.014(2)
O4 0.127(3) 0.115(4) 0.076(3) 0.016(3) 0.022(2) 0.005(3)
O5 0.105(3) 0.104(3) 0.080(3) -0.007(2) 0.007(2) 0.012(2)
O6 0.050(3) 0.153(4) 0.094(3) 0.009(2) 0.015(2) 0.008(2)
O7 0.050(2) 0.151(4) 0.089(3) 0.018(3) 0.021(2) 0.006(2)
O8 0.096(3) 0.119(4) 0.139(3) 0.011(3) 0.026(3) 0.004(3)
O9 0.097(4) 0.139(5) 0.259(6) -0.002(4) 0.011(4) -0.036(3)
O10 0.088(3) 0.202(5) 0.067(3) 0.028(3) -0.028(3) -0.023(3)
O11 0.058(3) 0.183(4) 0.057(3) -0.011(3) -0.013(2) 0.011(3)
O12 0.053(3) 0.191(5) 0.100(4) -0.030(3) 0.017(2) -0.004(3)
O13 0.039(2) 0.166(4) 0.074(3) -0.005(2) 0.000(2) 0.007(2)
N1 0.031(4) 0.398(8) 0.045(4) 0.002(4) -0.001(3) -0.018(4)
C1 0.076(5) 0.096(7) 0.092(7) 0.015(6) -0.012(4) -0.004(4)
C2 0.098(5) 0.113(7) 0.085(6) 0.034(5) 0.003(4) -0.018(4)
C3 0.194(7) 0.145(8) 0.088(5) -0.004(4) 0.049(4) -0.003(4)
C4 0.116(5) 0.079(5) 0.113(5) -0.017(3) 0.003(4) 0.009(3)
C5 0.061(5) 0.145(7) 0.083(6) -0.006(5) 0.014(5) -0.003(5)
C6 0.046(5) 0.140(6) 0.099(6) 0.004(4) 0.016(4) 0.003(4)
C7 0.047(4) 0.191(7) 0.098(5) 0.036(4) 0.012(4) 0.030(4)
C8 0.053(5) 0.176(6) 0.106(6) 0.033(5) 0.006(4) 0.021(4)
C9 0.056(6) 0.199(11) 0.231(9) 0.048(7) -0.006(6) -0.014(7)
C10 0.153(9) 0.017(5) 0.310(10) 0.025(5) -0.005(7) -0.026(5)
C11 0.102(5) 0.137(8) 0.221(7) 0.012(5) -0.004(4) 0.038(4)
C12 0.108(6) 0.077(7) 0.581(17) 0.020(6) -0.008(8) -0.006(4)
C13 0.058(5) 0.136(6) 0.060(5) 0.012(4) -0.014(4) -0.015(4)
C14 0.039(4) 0.171(6) 0.062(5) 0.021(4) 0.002(4) 0.008(4)
C15 0.058(5) 0.179(6) 0.108(6) 0.001(5) 0.035(4) 0.021(4)
C16 0.061(5) 0.293(9) 0.054(5) 0.005(5) -0.022(4) 0.008(5)
C17 0.069(6) 0.276(9) 0.064(6) 0.009(6) 0.012(5) -0.013(5)
C18 0.040(4) 0.281(8) 0.069(5) -0.005(5) -0.025(4) 0.020(4)
C19 0.047(4) 0.212(7) 0.081(5) -0.004(5) 0.027(4) 0.028(4)
C20 0.037(5) 0.321(10) 0.066(5) 0.023(6) 0.008(4) -0.018(6)
C21 0.072(6) 0.262(9) 0.067(5) 0.034(5) -0.009(4) -0.045(5)
C22 0.051(4) 0.204(7) 0.082(5) 0.032(4) -0.009(4) -0.019(4)
C23 0.046(5) 0.197(7) 0.070(5) -0.019(5) 0.002(4) -0.021(5)
C24 0.072(5) 0.216(7) 0.061(4) 0.028(4) 0.000(4) 0.005(5)
C25 0.038(4) 0.289(9) 0.074(5) 0.033(5) -0.009(4) 0.002(5)
C26 0.038(5) 0.193(9) 0.055(5) 0.034(5) -0.002(4) -0.005(5)
C27 0.038(5) 0.296(10) 0.088(7) 0.023(6) -0.019(5) -0.030(5)
C28 0.067(5) 0.298(9) 0.044(5) -0.022(5) 0.000(4) 0.022(6)
C29 0.056(4) 0.205(7) 0.076(5) -0.001(5) -0.020(4) -0.003(4)
C30 0.048(4) 0.178(7) 0.069(5) -0.010(5) -0.012(4) -0.010(4)
C31 0.068(5) 0.230(8) 0.077(5) -0.009(5) 0.000(4) -0.041(5)
C32 0.070(5) 0.265(9) 0.073(5) -0.002(5) -0.008(5) -0.044(5)
C33 0.069(6) 0.192(9) 0.066(6) -0.010(6) -0.030(5) 0.035(5)

loop_
_atom_type_symbol
_atom_type_description
_atom_type_scat_dispersion_real
_atom_type_scat_dispersion_imag
_atom_type_scat_source
C C 0.0181 0.0091 'International Tables Vol C Tables 4.2.6.8 and 6.1.1.4'
H H 0.0000 0.0000 'International Tables Vol C Tables 4.2.6.8 and 6.1.1.4'
Zn Zn -1.5491 0.6778 'International Tables Vol C Tables 4.2.6.8 and 6.1.1.4'
O O 0.0492 0.0322 'International Tables Vol C Tables 4.2.6.8 and 6.1.1.4'
N N 0.0311 0.0180 'International Tables Vol C Tables 4.2.6.8 and 6.1.1.4'

loop_
_geom_angle_atom_site_label_1
_geom_angle_atom_site_label_2
_geom_angle_atom_site_label_3
_geom_angle
_geom_angle_site_symmetry_1
_geom_angle_site_symmetry_3
O11 Zn1 O5 107.38(17) . .
O11 Zn1 O6 106.28(15) . .
O5 Zn1 O6 106.92(16) . .
O11 Zn1 O1 113.84(15) . .
O5 Zn1 O1 111.00(14) . .
O6 Zn1 O1 111.04(14) . .
O11 Zn1 Zn4 78.28(13) . .
O5 Zn1 Zn4 126.11(11) . .
O6 Zn1 Zn4 123.12(12) . .
O1 Zn1 Zn4 35.58(8) . .
O2 Zn2 O1 111.08(13) . .
O2 Zn2 O7 106.53(15) . .
O1 Zn2 O7 112.23(14) . .
O2 Zn2 O8 106.82(16) . .
O1 Zn2 O8 113.53(15) . .
O7 Zn2 O8 106.21(16) . .
O2 Zn2 Zn3 75.63(11) . .
O1 Zn2 Zn3 35.53(8) . .
O7 Zn2 Zn3 126.94(12) . .
O8 Zn2 Zn3 124.25(12) . .
O2 Zn2 Zn4 125.73(10) . .
O1 Zn2 Zn4 34.87(9) . .
O7 Zn2 Zn4 124.02(11) . .
O8 Zn2 Zn4 78.69(13) . .
Zn3 Zn2 Zn4 59.53(2) . .
O4 Zn3 O13 105.35(16) . .
O4 Zn3 O3 107.73(16) . .
O13 Zn3 O3 107.96(15) . .
O4 Zn3 O1 108.73(14) . .
O13 Zn3 O1 114.24(14) . .
O3 Zn3 O1 112.42(13) . .
O4 Zn3 Zn4 125.28(11) . .
O13 Zn3 Zn4 78.92(12) . .
O3 Zn3 Zn4 122.96(11) . .
O1 Zn3 Zn4 35.60(8) . .
O4 Zn3 Zn2 119.55(11) . .
O13 Zn3 Zn2 131.06(12) . .
O3 Zn3 Zn2 77.26(11) . .
O1 Zn3 Zn2 35.24(7) . .
Zn4 Zn3 Zn2 60.24(2) . .
O9 Zn4 O10 116.2(2) . .
O9 Zn4 O12 106.9(2) . .
O10 Zn4 O12 102.24(18) . .
O9 Zn4 O1 109.12(16) . .
O10 Zn4 O1 110.93(15) . .
O12 Zn4 O1 111.20(15) . .
O9 Zn4 Zn3 117.92(16) . .
O10 Zn4 Zn3 123.90(13) . .
O12 Zn4 Zn3 75.36(13) . .
O1 Zn4 Zn3 36.03(7) . .
O9 Zn4 Zn1 127.30(14) . .
O10 Zn4 Zn1 74.70(13) . .
O12 Zn4 Zn1 121.39(14) . .
O1 Zn4 Zn1 36.25(8) . .
Zn3 Zn4 Zn1 61.70(2) . .
O9 Zn4 Zn2 74.41(14) . .
O10 Zn4 Zn2 124.81(12) . .
O12 Zn4 Zn2 127.44(13) . .
O1 Zn4 Zn2 35.02(8) . .
Zn3 Zn4 Zn2 60.23(2) . .
Zn1 Zn4 Zn2 60.53(2) . .
Zn4 O1 Zn2 110.11(15) . .
Zn4 O1 Zn3 108.37(11) . .
Zn2 O1 Zn3 109.23(12) . .
Zn4 O1 Zn1 108.17(12) . .
Zn2 O1 Zn1 109.63(11) . .
Zn3 O1 Zn1 111.31(15) . .
C13 O2 Zn2 131.3(4) . .
C13 O3 Zn3 128.7(4) . .
C1 O4 Zn3 133.4(5) . .
C1 O5 Zn1 129.0(5) . .
C5 O6 Zn1 129.8(4) . .
C5 O7 Zn2 129.8(4) . .
C9 O8 Zn2 129.7(6) . .
C9 O9 Zn4 140.6(5) . .
C33 O10 Zn4 134.4(5) . .
C33 O11 Zn1 128.1(5) . .
C26 O12 Zn4 132.5(5) . .
C26 O13 Zn3 124.9(4) . .
C17 N1 C20 122.7(6) . .
C17 N1 C27 119.6(6) . .
C20 N1 C27 117.2(5) . .
O4 C1 O5 126.2(7) . .
O4 C1 C2 115.5(7) . .
O5 C1 C2 118.3(7) . .
C3 C2 C4 116.4(7) . .
C3 C2 C1 122.9(6) . .
C4 C2 C1 120.6(7) . .
C3 C3 C2 122.0(4) 3 .
C3 C3 H3 119.0 3 .
C2 C3 H3 119.0 . .
C4 C4 C2 121.5(4) 3 .
C4 C4 H4 119.2 3 .
C2 C4 H4 119.2 . .
O7 C5 O6 127.4(6) . .
O7 C5 C6 116.4(7) . .
O6 C5 C6 116.2(7) . .
C7 C6 C8 122.6(5) . 5_666
C7 C6 C5 118.7(7) . .
C8 C6 C5 118.7(7) 5_666 .
C6 C7 C8 118.8(5) . .
C6 C7 H7 120.6 . .
C8 C7 H7 120.6 . .
C7 C8 C6 118.6(5) . 5_666
C7 C8 H8 120.7 . .
C6 C8 H8 120.7 5_666 .
O8 C9 C10 119.7(8) . .
O8 C9 O9 115.9(9) . .
C10 C9 O9 124.3(8) . .
C11 C10 C12 123.7(7) . .
C11 C10 C9 122.7(7) . .
C12 C10 C9 113.3(8) . .
C10 C11 C11 118.5(4) . 3_565
C10 C11 H11 120.7 . .
C11 C11 H11 120.7 3_565 .
C12 C12 C10 117.3(4) 3_565 .
C12 C12 H12 121.3 3_565 .
C10 C12 H12 121.3 . .
O3 C13 O2 125.8(6) . .
O3 C13 C14 114.8(6) . .
O2 C13 C14 119.4(6) . .
C19 C14 C15 119.0(5) . .
C19 C14 C13 123.8(6) . .
C15 C14 C13 117.2(7) . .
C16 C15 C14 120.1(6) . .
C16 C15 H15 119.9 . .
C14 C15 H15 119.9 . .
C15 C16 C17 118.3(6) . .
C15 C16 H16 120.9 . .
C17 C16 H16 120.9 . .
C18 C17 N1 123.1(7) . .
C18 C17 C16 120.9(7) . .
N1 C17 C16 116.0(7) . .
C19 C18 C17 120.0(6) . .
C19 C18 H18 120.0 . .
C17 C18 H18 120.0 . .
C14 C19 C18 121.7(6) . .
C14 C19 H19 119.1 . .
C18 C19 H19 119.1 . .
C25 C20 C21 121.7(6) . .
C25 C20 N1 119.1(8) . .
C21 C20 N1 119.1(7) . .
C20 C21 C22 118.7(6) . .
C20 C21 H21 120.6 . .
C22 C21 H21 120.6 . .
C23 C22 C21 119.9(6) . .
C23 C22 H22 120.0 . .
C21 C22 H22 120.0 . .
C22 C23 C24 120.4(6) . .
C22 C23 C26 115.6(7) . 8_556
C24 C23 C26 123.9(7) . 8_556
C25 C24 C23 118.7(6) . .
C25 C24 H24 120.6 . .
C23 C24 H24 120.6 . .
C20 C25 C24 120.5(6) . .
C20 C25 H25 119.8 . .
C24 C25 H25 119.8 . .
O12 C26 O13 128.0(6) . .
O12 C26 C23 119.1(7) . 8_656
O13 C26 C23 112.9(7) . 8_656
C32 C27 C28 123.0(7) . .
C32 C27 N1 120.1(7) . .
C28 C27 N1 116.9(8) . .
C27 C28 C29 117.1(6) . .
C27 C28 H28 121.4 . .
C29 C28 H28 121.4 . .
C30 C29 C28 120.0(6) . .
C30 C29 H29 120.0 . .
C28 C29 H29 120.0 . .
C31 C30 C29 119.2(6) . .
C31 C30 C33 120.6(7) . 4_664
C29 C30 C33 120.1(7) . 4_664
C30 C31 C32 121.0(6) . .
C30 C31 H31 119.5 . .
C32 C31 H31 119.5 . .
C27 C32 C31 119.7(7) . .
C27 C32 H32 120.2 . .
C31 C32 H32 120.2 . .
O11 C33 O10 124.3(7) . .
O11 C33 C30 119.4(7) . 4_665
O10 C33 C30 116.3(7) . 4_665

loop_
_geom_bond_atom_site_label_1
_geom_bond_atom_site_label_2
_geom_bond_distance
_geom_bond_site_symmetry_2
Zn1 O11 1.925(4) .
Zn1 O5 1.936(4) .
Zn1 O6 1.937(4) .
Zn1 O1 1.953(3) .
Zn1 Zn4 3.1390(10) .
Zn2 O2 1.925(4) .
Zn2 O1 1.929(3) .
Zn2 O7 1.941(4) .
Zn2 O8 1.983(4) .
Zn2 Zn3 3.1569(9) .
Zn2 Zn4 3.1573(9) .
Zn3 O4 1.934(4) .
Zn3 O13 1.936(3) .
Zn3 O3 1.937(3) .
Zn3 O1 1.943(3) .
Zn3 Zn4 3.1344(10) .
Zn4 O9 1.810(6) .
Zn4 O10 1.894(4) .
Zn4 O12 1.912(4) .
Zn4 O1 1.922(3) .
O2 C13 1.276(6) .
O3 C13 1.269(6) .
O4 C1 1.249(6) .
O5 C1 1.285(6) .
O6 C5 1.292(6) .
O7 C5 1.235(6) .
O8 C9 1.296(8) .
O9 C9 1.414(8) .
O10 C33 1.276(7) .
O11 C33 1.268(7) .
O12 C26 1.231(7) .
O13 C26 1.306(7) .
N1 C17 1.394(7) .
N1 C20 1.398(6) .
N1 C27 1.402(7) .
C1 C2 1.463(8) .
C2 C3 1.378(7) .
C2 C4 1.395(6) .
C3 C3 1.353(11) 3
C3 H3 0.9500 .
C4 C4 1.353(9) 3
C4 H4 0.9500 .
C5 C6 1.520(7) .
C6 C7 1.364(6) .
C6 C8 1.433(6) 5_666
C7 C8 1.388(6) .
C7 H7 0.9500 .
C8 C6 1.433(6) 5_666
C8 H8 0.9500 .
C9 C10 1.411(10) .
C10 C11 1.333(8) .
C10 C12 1.391(8) .
C11 C11 1.336(11) 3_565
C11 H11 0.9500 .
C12 C12 1.331(12) 3_565
C12 H12 0.9500 .
C13 C14 1.494(7) .
C14 C19 1.376(6) .
C14 C15 1.438(6) .
C15 C16 1.396(6) .
C15 H15 0.9500 .
C16 C17 1.423(7) .
C16 H16 0.9500 .
C17 C18 1.386(7) .
C18 C19 1.376(6) .
C18 H18 0.9500 .
C19 H19 0.9500 .
C20 C25 1.378(7) .
C20 C21 1.391(7) .
C21 C22 1.414(7) .
C21 H21 0.9500 .
C22 C23 1.382(7) .
C22 H22 0.9500 .
C23 C24 1.431(7) .
C23 C26 1.522(7) 8_556
C24 C25 1.384(7) .
C24 H24 0.9500 .
C25 H25 0.9500 .
C26 C23 1.522(7) 8_656
C27 C32 1.325(8) .
C27 C28 1.389(8) .
C28 C29 1.470(6) .
C28 H28 0.9500 .
C29 C30 1.393(6) .
C29 H29 0.9500 .
C30 C31 1.364(7) .
C30 C33 1.466(8) 4_664
C31 C32 1.441(7) .
C31 H31 0.9500 .
C32 H32 0.9500 .
C33 C30 1.466(8) 4_665

loop_
_geom_torsion_atom_site_label_1
_geom_torsion_atom_site_label_2
_geom_torsion_atom_site_label_3
_geom_torsion_atom_site_label_4
_geom_torsion
_geom_torsion_site_symmetry_1
_geom_torsion_site_symmetry_4
O2 Zn2 Zn3 O4 -95.61(17) . .
O1 Zn2 Zn3 O4 80.64(19) . .
O7 Zn2 Zn3 O4 4.45(19) . .
O8 Zn2 Zn3 O4 163.61(19) . .
Zn4 Zn2 Zn3 O4 116.15(13) . .
O2 Zn2 Zn3 O13 110.57(17) . .
O1 Zn2 Zn3 O13 -73.2(2) . .
O7 Zn2 Zn3 O13 -149.37(19) . .
O8 Zn2 Zn3 O13 9.8(2) . .
Zn4 Zn2 Zn3 O13 -37.67(14) . .
O2 Zn2 Zn3 O3 7.73(15) . .
O1 Zn2 Zn3 O3 -176.02(18) . .
O7 Zn2 Zn3 O3 107.79(17) . .
O8 Zn2 Zn3 O3 -93.05(17) . .
Zn4 Zn2 Zn3 O3 -140.51(10) . .
O2 Zn2 Zn3 O1 -176.26(18) . .
O7 Zn2 Zn3 O1 -76.2(2) . .
O8 Zn2 Zn3 O1 83.0(2) . .
Zn4 Zn2 Zn3 O1 35.51(15) . .
O2 Zn2 Zn3 Zn4 148.24(11) . .
O1 Zn2 Zn3 Zn4 -35.51(14) . .
O7 Zn2 Zn3 Zn4 -111.70(14) . .
O8 Zn2 Zn3 Zn4 47.46(15) . .
O4 Zn3 Zn4 O9 -156.1(2) . .
O13 Zn3 Zn4 O9 102.81(18) . .
O3 Zn3 Zn4 O9 -1.5(2) . .
O1 Zn3 Zn4 O9 -84.3(2) . .
Zn2 Zn3 Zn4 O9 -49.19(16) . .
O4 Zn3 Zn4 O10 7.1(2) . .
O13 Zn3 Zn4 O10 -93.92(18) . .
O3 Zn3 Zn4 O10 161.75(19) . .
O1 Zn3 Zn4 O10 78.9(2) . .
Zn2 Zn3 Zn4 O10 114.08(15) . .
O4 Zn3 Zn4 O12 102.21(19) . .
O13 Zn3 Zn4 O12 1.15(17) . .
O3 Zn3 Zn4 O12 -103.18(18) . .
O1 Zn3 Zn4 O12 174.0(2) . .
Zn2 Zn3 Zn4 O12 -150.85(14) . .
O4 Zn3 Zn4 O1 -71.79(19) . .
O13 Zn3 Zn4 O1 -172.85(18) . .
O3 Zn3 Zn4 O1 82.82(19) . .
Zn2 Zn3 Zn4 O1 35.16(14) . .
O4 Zn3 Zn4 Zn1 -36.56(14) . .
O13 Zn3 Zn4 Zn1 -137.62(10) . .
O3 Zn3 Zn4 Zn1 118.05(12) . .
O1 Zn3 Zn4 Zn1 35.23(14) . .
Zn2 Zn3 Zn4 Zn1 70.38(2) . .
O4 Zn3 Zn4 Zn2 -106.94(14) . .
O13 Zn3 Zn4 Zn2 152.00(11) . .
O3 Zn3 Zn4 Zn2 47.67(12) . .
O1 Zn3 Zn4 Zn2 -35.16(14) . .
O11 Zn1 Zn4 O9 -111.9(2) . .
O5 Zn1 Zn4 O9 145.1(2) . .
O6 Zn1 Zn4 O9 -9.9(2) . .
O1 Zn1 Zn4 O9 70.0(2) . .
O11 Zn1 Zn4 O10 -0.37(18) . .
O5 Zn1 Zn4 O10 -103.45(19) . .
O6 Zn1 Zn4 O10 101.55(18) . .
O1 Zn1 Zn4 O10 -178.55(19) . .
O11 Zn1 Zn4 O12 94.82(18) . .
O5 Zn1 Zn4 O12 -8.3(2) . .
O6 Zn1 Zn4 O12 -163.26(19) . .
O1 Zn1 Zn4 O12 -83.4(2) . .
O11 Zn1 Zn4 O1 178.18(18) . .
O5 Zn1 Zn4 O1 75.09(19) . .
O6 Zn1 Zn4 O1 -79.91(19) . .
O11 Zn1 Zn4 Zn3 143.16(11) . .
O5 Zn1 Zn4 Zn3 40.07(13) . .
O6 Zn1 Zn4 Zn3 -114.93(13) . .
O1 Zn1 Zn4 Zn3 -35.02(13) . .
O11 Zn1 Zn4 Zn2 -146.93(11) . .
O5 Zn1 Zn4 Zn2 109.99(14) . .
O6 Zn1 Zn4 Zn2 -45.01(13) . .
O1 Zn1 Zn4 Zn2 34.89(13) . .
O2 Zn2 Zn4 O9 97.1(2) . .
O1 Zn2 Zn4 O9 172.2(2) . .
O7 Zn2 Zn4 O9 -107.6(2) . .
O8 Zn2 Zn4 O9 -5.57(19) . .
Zn3 Zn2 Zn4 O9 136.03(16) . .
O2 Zn2 Zn4 O10 -151.6(2) . .
O1 Zn2 Zn4 O10 -76.5(2) . .
O7 Zn2 Zn4 O10 3.7(2) . .
O8 Zn2 Zn4 O10 105.8(2) . .
Zn3 Zn2 Zn4 O10 -112.64(17) . .
O2 Zn2 Zn4 O12 -2.5(2) . .
O1 Zn2 Zn4 O12 72.6(2) . .
O7 Zn2 Zn4 O12 152.8(2) . .
O8 Zn2 Zn4 O12 -105.2(2) . .
Zn3 Zn2 Zn4 O12 36.41(18) . .
O2 Zn2 Zn4 O1 -75.09(19) . .
O7 Zn2 Zn4 O1 80.19(19) . .
O8 Zn2 Zn4 O1 -177.78(17) . .
Zn3 Zn2 Zn4 O1 -36.18(13) . .
O2 Zn2 Zn4 Zn3 -38.91(14) . .
O1 Zn2 Zn4 Zn3 36.18(13) . .
O7 Zn2 Zn4 Zn3 116.36(15) . .
O8 Zn2 Zn4 Zn3 -141.60(11) . .
O2 Zn2 Zn4 Zn1 -111.21(14) . .
O1 Zn2 Zn4 Zn1 -36.12(13) . .
O7 Zn2 Zn4 Zn1 44.07(15) . .
O8 Zn2 Zn4 Zn1 146.10(11) . .
Zn3 Zn2 Zn4 Zn1 -72.29(2) . .
O9 Zn4 O1 Zn2 -7.9(2) . .
O10 Zn4 O1 Zn2 121.28(17) . .
O12 Zn4 O1 Zn2 -125.65(17) . .
Zn3 Zn4 O1 Zn2 -119.42(19) . .
Zn1 Zn4 O1 Zn2 119.78(18) . .
O9 Zn4 O1 Zn3 111.47(19) . .
O10 Zn4 O1 Zn3 -119.30(17) . .
O12 Zn4 O1 Zn3 -6.2(2) . .
Zn1 Zn4 O1 Zn3 -120.8(2) . .
Zn2 Zn4 O1 Zn3 119.42(19) . .
O9 Zn4 O1 Zn1 -127.73(18) . .
O10 Zn4 O1 Zn1 1.5(2) . .
O12 Zn4 O1 Zn1 114.57(17) . .
Zn3 Zn4 O1 Zn1 120.8(2) . .
Zn2 Zn4 O1 Zn1 -119.78(18) . .
O2 Zn2 O1 Zn4 122.78(15) . .
O7 Zn2 O1 Zn4 -118.08(16) . .
O8 Zn2 O1 Zn4 2.37(18) . .
Zn3 Zn2 O1 Zn4 118.90(19) . .
O2 Zn2 O1 Zn3 3.89(19) . .
O7 Zn2 O1 Zn3 123.02(16) . .
O8 Zn2 O1 Zn3 -116.52(16) . .
Zn4 Zn2 O1 Zn3 -118.90(19) . .
O2 Zn2 O1 Zn1 -118.32(15) . .
O7 Zn2 O1 Zn1 0.8(2) . .
O8 Zn2 O1 Zn1 121.27(16) . .
Zn3 Zn2 O1 Zn1 -122.2(2) . .
Zn4 Zn2 O1 Zn1 118.89(19) . .
O4 Zn3 O1 Zn4 125.03(16) . .
O13 Zn3 O1 Zn4 7.70(19) . .
O3 Zn3 O1 Zn4 -115.77(15) . .
Zn2 Zn3 O1 Zn4 -120.0(2) . .
O4 Zn3 O1 Zn2 -114.99(17) . .
O13 Zn3 O1 Zn2 127.67(15) . .
O3 Zn3 O1 Zn2 4.20(19) . .
Zn4 Zn3 O1 Zn2 120.0(2) . .
O4 Zn3 O1 Zn1 6.20(17) . .
O13 Zn3 O1 Zn1 -111.13(15) . .
O3 Zn3 O1 Zn1 125.40(14) . .
Zn4 Zn3 O1 Zn1 -118.83(18) . .
Zn2 Zn3 O1 Zn1 121.20(19) . .
O11 Zn1 O1 Zn4 -1.95(19) . .
O5 Zn1 O1 Zn4 -123.26(15) . .
O6 Zn1 O1 Zn4 117.94(15) . .
O11 Zn1 O1 Zn2 -122.04(16) . .
O5 Zn1 O1 Zn2 116.66(16) . .
O6 Zn1 O1 Zn2 -2.14(19) . .
Zn4 Zn1 O1 Zn2 -120.1(2) . .
O11 Zn1 O1 Zn3 117.00(15) . .
O5 Zn1 O1 Zn3 -4.30(17) . .
O6 Zn1 O1 Zn3 -123.10(15) . .
Zn4 Zn1 O1 Zn3 118.95(17) . .
O1 Zn2 O2 C13 -12.7(5) . .
O7 Zn2 O2 C13 -135.2(5) . .
O8 Zn2 O2 C13 111.6(5) . .
Zn3 Zn2 O2 C13 -10.3(5) . .
Zn4 Zn2 O2 C13 23.6(6) . .
O4 Zn3 O3 C13 108.1(5) . .
O13 Zn3 O3 C13 -138.6(4) . .
O1 Zn3 O3 C13 -11.7(5) . .
Zn4 Zn3 O3 C13 -50.3(5) . .
Zn2 Zn3 O3 C13 -9.2(4) . .
O13 Zn3 O4 C1 118.3(5) . .
O3 Zn3 O4 C1 -126.6(5) . .
O1 Zn3 O4 C1 -4.5(5) . .
Zn4 Zn3 O4 C1 31.2(6) . .
Zn2 Zn3 O4 C1 -41.5(5) . .
O11 Zn1 O5 C1 -126.6(4) . .
O6 Zn1 O5 C1 119.7(4) . .
O1 Zn1 O5 C1 -1.5(5) . .
Zn4 Zn1 O5 C1 -38.6(5) . .
O11 Zn1 O6 C5 126.0(5) . .
O5 Zn1 O6 C5 -119.6(5) . .
O1 Zn1 O6 C5 1.6(5) . .
Zn4 Zn1 O6 C5 39.5(5) . .
O2 Zn2 O7 C5 124.2(6) . .
O1 Zn2 O7 C5 2.4(6) . .
O8 Zn2 O7 C5 -122.2(6) . .
Zn3 Zn2 O7 C5 40.0(6) . .
Zn4 Zn2 O7 C5 -35.1(6) . .
O2 Zn2 O8 C9 -118.7(6) . .
O1 Zn2 O8 C9 4.1(6) . .
O7 Zn2 O8 C9 127.9(6) . .
Zn3 Zn2 O8 C9 -34.9(6) . .
Zn4 Zn2 O8 C9 5.5(6) . .
O10 Zn4 O9 C9 -111.7(8) . .
O12 Zn4 O9 C9 134.9(8) . .
O1 Zn4 O9 C9 14.6(8) . .
Zn3 Zn4 O9 C9 52.9(8) . .
Zn1 Zn4 O9 C9 -21.4(9) . .
Zn2 Zn4 O9 C9 9.8(8) . .
O9 Zn4 O10 C33 127.4(6) . .
O12 Zn4 O10 C33 -116.6(6) . .
O1 Zn4 O10 C33 2.0(7) . .
Zn3 Zn4 O10 C33 -36.2(7) . .
Zn1 Zn4 O10 C33 2.9(6) . .
Zn2 Zn4 O10 C33 38.7(7) . .
O5 Zn1 O11 C33 122.7(5) . .
O6 Zn1 O11 C33 -123.1(5) . .
O1 Zn1 O11 C33 -0.6(6) . .
Zn4 Zn1 O11 C33 -1.8(5) . .
O9 Zn4 O12 C26 -120.6(6) . .
O10 Zn4 O12 C26 116.9(6) . .
O1 Zn4 O12 C26 -1.6(6) . .
Zn3 Zn4 O12 C26 -5.3(6) . .
Zn1 Zn4 O12 C26 37.5(6) . .
Zn2 Zn4 O12 C26 -37.5(7) . .
O4 Zn3 O13 C26 -121.9(4) . .
O3 Zn3 O13 C26 123.2(4) . .
O1 Zn3 O13 C26 -2.6(5) . .
Zn4 Zn3 O13 C26 1.9(4) . .
Zn2 Zn3 O13 C26 34.6(5) . .
Zn3 O4 C1 O5 -1.7(9) . .
Zn3 O4 C1 C2 -180.0(3) . .
Zn1 O5 C1 O4 5.2(8) . .
Zn1 O5 C1 C2 -176.6(3) . .
O4 C1 C2 C3 -2.7(8) . .
O5 C1 C2 C3 178.9(5) . .
O4 C1 C2 C4 -178.8(5) . .
O5 C1 C2 C4 2.8(8) . .
C4 C2 C3 C3 -2.7(7) . 3
C1 C2 C3 C3 -178.9(4) . 3
C3 C2 C4 C4 2.7(6) . 3
C1 C2 C4 C4 179.0(3) . 3
Zn2 O7 C5 O6 -3.9(10) . .
Zn2 O7 C5 C6 175.0(3) . .
Zn1 O6 C5 O7 1.6(10) . .
Zn1 O6 C5 C6 -177.3(3) . .
O7 C5 C6 C7 1.3(9) . .
O6 C5 C6 C7 -179.7(5) . .
O7 C5 C6 C8 -178.7(6) . 5_666
O6 C5 C6 C8 0.4(8) . 5_666
C8 C6 C7 C8 0.2(10) 5_666 .
C5 C6 C7 C8 -179.8(5) . .
C6 C7 C8 C6 -0.2(10) . 5_666
Zn2 O8 C9 C10 -178.0(5) . .
Zn2 O8 C9 O9 -2.2(10) . .
Zn4 O9 C9 O8 -8.9(12) . .
Zn4 O9 C9 C10 166.6(6) . .
O8 C9 C10 C11 1.3(13) . .
O9 C9 C10 C11 -174.0(8) . .
O8 C9 C10 C12 -173.2(8) . .
O9 C9 C10 C12 11.4(12) . .
C12 C10 C11 C11 -7.9(11) . 3_565
C9 C10 C11 C11 178.1(6) . 3_565
C11 C10 C12 C12 7.8(11) . 3_565
C9 C10 C12 C12 -177.7(5) . 3_565
Zn3 O3 C13 O2 5.8(9) . .
Zn3 O3 C13 C14 -175.3(3) . .
Zn2 O2 C13 O3 7.9(9) . .
Zn2 O2 C13 C14 -170.9(3) . .
O3 C13 C14 C19 0.6(8) . .
O2 C13 C14 C19 179.5(5) . .
O3 C13 C14 C15 -178.5(5) . .
O2 C13 C14 C15 0.4(8) . .
C19 C14 C15 C16 1.4(9) . .
C13 C14 C15 C16 -179.5(5) . .
C14 C15 C16 C17 -1.8(9) . .
C20 N1 C17 C18 154.3(8) . .
C27 N1 C17 C18 -34.1(11) . .
C20 N1 C17 C16 -26.0(11) . .
C27 N1 C17 C16 145.6(7) . .
C15 C16 C17 C18 0.6(11) . .
C15 C16 C17 N1 -179.1(6) . .
N1 C17 C18 C19 -179.3(6) . .
C16 C17 C18 C19 1.1(11) . .
C15 C14 C19 C18 0.4(9) . .
C13 C14 C19 C18 -178.7(5) . .
C17 C18 C19 C14 -1.6(10) . .
C17 N1 C20 C25 -52.3(11) . .
C27 N1 C20 C25 135.9(8) . .
C17 N1 C20 C21 129.9(8) . .
C27 N1 C20 C21 -41.9(10) . .
C25 C20 C21 C22 0.2(11) . .
N1 C20 C21 C22 178.0(6) . .
C20 C21 C22 C23 -1.1(10) . .
C21 C22 C23 C24 1.6(9) . .
C21 C22 C23 C26 -176.9(5) . 8_556
C22 C23 C24 C25 -1.3(9) . .
C26 C23 C24 C25 177.1(5) 8_556 .
C21 C20 C25 C24 0.1(11) . .
N1 C20 C25 C24 -177.6(6) . .
C23 C24 C25 C20 0.4(9) . .
Zn4 O12 C26 O13 9.3(11) . .
Zn4 O12 C26 C23 -169.0(4) . 8_656
Zn3 O13 C26 O12 -6.7(9) . .
Zn3 O13 C26 C23 171.8(3) . 8_656
C17 N1 C27 C32 140.9(8) . .
C20 N1 C27 C32 -47.1(11) . .
C17 N1 C27 C28 -42.6(10) . .
C20 N1 C27 C28 129.5(8) . .
C32 C27 C28 C29 1.4(11) . .
N1 C27 C28 C29 -175.0(6) . .
C27 C28 C29 C30 -1.9(9) . .
C28 C29 C30 C31 0.2(9) . .
C28 C29 C30 C33 177.2(5) . 4_664
C29 C30 C31 C32 1.9(10) . .
C33 C30 C31 C32 -175.1(6) 4_664 .
C28 C27 C32 C31 0.6(12) . .
N1 C27 C32 C31 177.0(6) . .
C30 C31 C32 C27 -2.4(11) . .
Zn1 O11 C33 O10 4.3(10) . .
Zn1 O11 C33 C30 -175.6(4) . 4_665
Zn4 O10 C33 O11 -5.3(11) . .
Zn4 O10 C33 C30 174.6(4) . 4_665

loop_
_platon_squeeze_void_nr
_platon_squeeze_void_average_x
_platon_squeeze_void_average_y
_platon_squeeze_void_average_z
_platon_squeeze_void_volume
_platon_squeeze_void_count_electrons
_platon_squeeze_void_content
1 -0.015 0.104 0.004 16017 2256 ' '
